data_7200198
loop_
_publ_author_name
'Ramana, C. V.'
'Chatterjee, Soumitra'
'Durugkar, Kulbhushan A.'
'Gonnade, Rajesh G.'

_publ_section_title
;
 &#x201C;Click&#x201D; synthesis of isomeric compounds for assessing
 the efficiency of the bifurcated Br&#x22EF;NO2 synthon
;
_journal_issue 1
_journal_name_full CrystEngComm
_journal_page_first 143
_journal_paper_doi 10.1039/b809985e
_journal_volume 11
_journal_year 2009
_chemical_formula_moiety 'C14 H9 Br N4 O2'
_chemical_formula_sum 'C14 H9 Br N4 O2'
_chemical_formula_weight 345.16
_chemical_name_systematic
;
?
;
_space_group_IT_number 14
_symmetry_cell_setting monoclinic
_symmetry_space_group_name_Hall '-P 2yn'
_symmetry_space_group_name_H-M 'P 1 21/n 1'
_atom_sites_solution_hydrogens geom
_atom_sites_solution_primary direct
_atom_sites_solution_secondary difmap
_audit_creation_method SHELXL-97
_cell_angle_alpha 90.00
_cell_angle_beta 93.675(19)
_cell_angle_gamma 90.00
_cell_formula_units_Z 4
_cell_length_a 7.228(7)
_cell_length_b 13.308(13)
_cell_length_c 14.521(15)
_cell_measurement_reflns_used 1537
_cell_measurement_temperature 297(2)
_cell_measurement_theta_max 19.18
_cell_measurement_theta_min 2.81
_cell_volume 1394(2)
_computing_cell_refinement 'BRUKER SAINT'
_computing_data_collection 'BRUKER SMART'
_computing_data_reduction 'BRUKER SAINT'
_computing_molecular_graphics SHELXTL
_computing_publication_material SHELXTL
_computing_structure_refinement 'SHELXL-97 (Sheldrick, 1997)'
_computing_structure_solution 'SHELXS-97 (Sheldrick, 1990)'
_diffrn_ambient_temperature 297(2)
_diffrn_measured_fraction_theta_full 1.000
_diffrn_measured_fraction_theta_max 1.000
_diffrn_measurement_device 'Bruker Smart APEX'
_diffrn_measurement_device_type 'CCD Area Detector'
_diffrn_measurement_method 'Phi and Omega Scan'
_diffrn_radiation_monochromator graphite
_diffrn_radiation_source 'fine-focus sealed tube'
_diffrn_radiation_type MoK\a
_diffrn_radiation_wavelength 0.71073
_diffrn_reflns_av_R_equivalents 0.0571
_diffrn_reflns_av_sigmaI/netI 0.0538
_diffrn_reflns_limit_h_max 8
_diffrn_reflns_limit_h_min -8
_diffrn_reflns_limit_k_max 13
_diffrn_reflns_limit_k_min -15
_diffrn_reflns_limit_l_max 17
_diffrn_reflns_limit_l_min -17
_diffrn_reflns_number 9670
_diffrn_reflns_theta_full 25.00
_diffrn_reflns_theta_max 25.00
_diffrn_reflns_theta_min 2.08
_exptl_absorpt_coefficient_mu 2.959
_exptl_absorpt_correction_T_max 0.8518
_exptl_absorpt_correction_T_min 0.2120
_exptl_absorpt_correction_type multi-scan
_exptl_absorpt_process_details 'bruker sadabs'
_exptl_crystal_colour ornage
_exptl_crystal_density_diffrn 1.645
_exptl_crystal_density_method 'not measured'
_exptl_crystal_description 'thin needle'
_exptl_crystal_F_000 688
_exptl_crystal_size_max 0.76
_exptl_crystal_size_mid 0.07
_exptl_crystal_size_min 0.06
_refine_diff_density_max 2.445
_refine_diff_density_min -0.631
_refine_diff_density_rms 0.188
_refine_ls_extinction_method none
_refine_ls_goodness_of_fit_ref 1.141
_refine_ls_hydrogen_treatment riding
_refine_ls_matrix_type full
_refine_ls_number_parameters 190
_refine_ls_number_reflns 2455
_refine_ls_number_restraints 0
_refine_ls_restrained_S_all 1.141
_refine_ls_R_factor_all 0.1755
_refine_ls_R_factor_gt 0.1357
_refine_ls_shift/su_max 0.000
_refine_ls_shift/su_mean 0.000
_refine_ls_structure_factor_coef Fsqd
_refine_ls_weighting_details 'calc w=1/[\s^2^(Fo^2^)+(0.1525P)^2^+25.1020P] where P=(Fo^2^+2Fc^2^)/3'
_refine_ls_weighting_scheme calc
_refine_ls_wR_factor_gt 0.3958
_refine_ls_wR_factor_ref 0.4175
_reflns_number_gt 1522
_reflns_number_total 2455
_reflns_threshold_expression >2sigma(I)
_cod_data_source_file b809985e.txt
_cod_data_source_block 13
_cod_depositor_comments
;
The following automatic conversions were performed:
'_symmetry_cell_setting' value 'Monoclinic' changed to 'monoclinic'
according to '/home/saulius/struct/CIF-dictionaries/cif_core.dic'
dictionary named 'cif_core.dic' version 2.4.1 from 2010-06-29.

Automatic conversion script
Id: cif_fix_enum 1527 2010-12-29 10:47:43Z saulius 
;
_cod_original_sg_symbol_H-M 'P 21/n'
_cod_database_code 7200198

loop_
_symmetry_equiv_pos_as_xyz
'x, y, z'
'-x+1/2, y+1/2, -z+1/2'
'-x, -y, -z'
'x-1/2, -y-1/2, z-1/2'

loop_
_atom_site_label
_atom_site_type_symbol
_atom_site_fract_x
_atom_site_fract_y
_atom_site_fract_z
_atom_site_U_iso_or_equiv
_atom_site_adp_type
_atom_site_occupancy
_atom_site_symmetry_multiplicity
_atom_site_calc_flag
_atom_site_refinement_flags
_atom_site_disorder_assembly
_atom_site_disorder_group
Br1 Br 1.1266(3) 0.89950(16) 0.35563(13) 0.0868(10) Uani 1 1 d . . .
O1 O 0.557(2) 1.1992(11) -0.1824(8) 0.084(4) Uani 1 1 d . . .
O2 O 0.566(2) 1.3534(12) -0.1436(9) 0.098(5) Uani 1 1 d . . .
N1 N 0.8338(16) 1.0121(9) 0.0898(7) 0.046(3) Uani 1 1 d . . .
N2 N 0.760(2) 0.9408(11) 0.0332(9) 0.073(4) Uani 1 1 d . . .
N3 N 0.797(2) 0.8547(11) 0.0711(10) 0.076(5) Uani 1 1 d . . .
N4 N 0.600(2) 1.2663(12) -0.1288(9) 0.065(4) Uani 1 1 d . . .
C1 C 0.916(2) 0.9677(12) 0.1646(10) 0.057(4) Uani 1 1 d . . .
H1 H 0.9757 1.0001 0.2149 0.069 Uiso 1 1 calc R . .
C2 C 0.898(2) 0.8693(12) 0.1539(10) 0.054(4) Uani 1 1 d . . .
C3 C 0.958(2) 0.7779(12) 0.2068(11) 0.057(4) Uani 1 1 d . . .
C4 C 0.916(3) 0.6844(13) 0.1694(13) 0.070(5) Uani 1 1 d . . .
H4 H 0.8520 0.6805 0.1119 0.084 Uiso 1 1 calc R . .
C5 C 0.968(3) 0.5947(15) 0.2162(16) 0.084(6) Uani 1 1 d . . .
H5 H 0.9323 0.5330 0.1908 0.100 Uiso 1 1 calc R . .
C6 C 1.068(3) 0.5986(19) 0.2973(17) 0.094(7) Uani 1 1 d . . .
H6 H 1.1106 0.5396 0.3257 0.113 Uiso 1 1 calc R . .
C7 C 1.108(3) 0.6921(18) 0.3392(14) 0.087(6) Uani 1 1 d . . .
H7 H 1.1692 0.6954 0.3974 0.104 Uiso 1 1 calc R . .
C8 C 1.055(2) 0.7773(13) 0.2936(11) 0.062(4) Uani 1 1 d . . .
C9 C 0.811(2) 1.1167(12) 0.0654(10) 0.052(4) Uani 1 1 d . . .
C10 C 0.887(2) 1.1892(13) 0.1246(11) 0.066(5) Uani 1 1 d . . .
H10 H 0.9516 1.1711 0.1796 0.079 Uiso 1 1 calc R . .
C11 C 0.866(3) 1.2886(14) 0.1005(11) 0.069(5) Uani 1 1 d . . .
H11 H 0.9137 1.3382 0.1404 0.083 Uiso 1 1 calc R . .
C12 C 0.772(2) 1.3166(13) 0.0157(11) 0.063(4) Uani 1 1 d . . .
H12 H 0.7607 1.3835 -0.0021 0.076 Uiso 1 1 calc R . .
C13 C 0.700(2) 1.2408(12) -0.0388(9) 0.053(4) Uani 1 1 d . . .
C14 C 0.718(2) 1.1411(13) -0.0173(10) 0.054(4) Uani 1 1 d . . .
H14 H 0.6696 1.0917 -0.0571 0.065 Uiso 1 1 calc R . .

loop_
_atom_site_aniso_label
_atom_site_aniso_U_11
_atom_site_aniso_U_22
_atom_site_aniso_U_33
_atom_site_aniso_U_23
_atom_site_aniso_U_13
_atom_site_aniso_U_12
Br1 0.1128(19) 0.0814(15) 0.0616(12) 0.0131(10) -0.0309(11) -0.0123(12)
O1 0.110(11) 0.095(10) 0.042(6) 0.001(6) -0.034(7) 0.000(8)
O2 0.120(12) 0.090(11) 0.078(9) 0.032(8) -0.032(8) 0.008(9)
N1 0.054(7) 0.048(7) 0.034(6) 0.002(5) -0.003(5) -0.002(6)
N2 0.111(12) 0.062(9) 0.042(7) -0.002(7) -0.019(8) -0.002(8)
N3 0.118(13) 0.048(8) 0.057(8) 0.000(7) -0.034(9) 0.002(8)
N4 0.074(10) 0.076(11) 0.045(8) 0.023(8) -0.001(7) 0.020(8)
C1 0.078(11) 0.058(10) 0.035(7) -0.001(7) -0.015(7) 0.005(8)
C2 0.057(10) 0.059(10) 0.044(8) -0.005(7) -0.003(7) -0.001(8)
C3 0.056(10) 0.051(10) 0.062(10) 0.008(8) -0.010(8) 0.003(8)
C4 0.088(13) 0.057(11) 0.065(11) 0.007(9) 0.003(9) 0.009(9)
C5 0.101(16) 0.060(12) 0.094(15) 0.000(11) 0.030(13) 0.000(11)
C6 0.089(15) 0.100(18) 0.095(16) 0.038(14) 0.012(13) 0.040(14)
C7 0.100(16) 0.089(16) 0.070(12) 0.023(11) -0.003(11) -0.011(13)
C8 0.066(11) 0.065(11) 0.056(9) 0.017(8) 0.006(8) 0.006(9)
C9 0.056(9) 0.059(10) 0.039(7) -0.007(7) -0.012(7) -0.003(7)
C10 0.087(13) 0.060(11) 0.047(9) 0.002(7) -0.025(8) 0.013(9)
C11 0.089(13) 0.062(11) 0.052(9) -0.006(8) -0.023(9) -0.004(10)
C12 0.083(12) 0.052(9) 0.055(9) 0.012(8) 0.002(9) -0.003(9)
C13 0.062(10) 0.060(10) 0.035(7) 0.007(7) -0.009(7) 0.001(8)
C14 0.062(10) 0.062(10) 0.037(7) 0.002(7) -0.004(7) -0.003(8)

loop_
_atom_type_symbol
_atom_type_description
_atom_type_scat_dispersion_real
_atom_type_scat_dispersion_imag
_atom_type_scat_source
C C 0.0033 0.0016 'International Tables Vol C Tables 4.2.6.8 and 6.1.1.4'
H H 0.0000 0.0000 'International Tables Vol C Tables 4.2.6.8 and 6.1.1.4'
N N 0.0061 0.0033 'International Tables Vol C Tables 4.2.6.8 and 6.1.1.4'
O O 0.0106 0.0060 'International Tables Vol C Tables 4.2.6.8 and 6.1.1.4'
Br Br -0.2901 2.4595 'International Tables Vol C Tables 4.2.6.8 and 6.1.1.4'

loop_
_geom_angle_atom_site_label_1
_geom_angle_atom_site_label_2
_geom_angle_atom_site_label_3
_geom_angle
_geom_angle_site_symmetry_1
_geom_angle_site_symmetry_3
_geom_angle_publ_flag
N2 N1 C1 108.7(12) . . ?
N2 N1 C9 119.8(11) . . ?
C1 N1 C9 131.4(12) . . ?
N3 N2 N1 107.8(12) . . ?
N2 N3 C2 109.2(14) . . ?
O2 N4 O1 123.7(15) . . ?
O2 N4 C13 117.2(16) . . ?
O1 N4 C13 119.1(14) . . ?
C2 C1 N1 107.7(13) . . ?
C1 C2 N3 106.5(14) . . ?
C1 C2 C3 136.4(14) . . ?
N3 C2 C3 117.1(14) . . ?
C4 C3 C8 115.5(15) . . ?
C4 C3 C2 119.0(14) . . ?
C8 C3 C2 125.5(15) . . ?
C3 C4 C5 121.9(18) . . ?
C6 C5 C4 120(2) . . ?
C5 C6 C7 119.8(19) . . ?
C8 C7 C6 119.1(19) . . ?
C7 C8 C3 123.5(18) . . ?
C7 C8 Br1 115.0(14) . . ?
C3 C8 Br1 121.5(12) . . ?
C14 C9 C10 122.0(15) . . ?
C14 C9 N1 119.0(13) . . ?
C10 C9 N1 119.0(13) . . ?
C11 C10 C9 118.6(14) . . ?
C10 C11 C12 120.9(15) . . ?
C13 C12 C11 117.0(15) . . ?
C12 C13 C14 123.9(14) . . ?
C12 C13 N4 119.1(14) . . ?
C14 C13 N4 116.9(14) . . ?
C13 C14 C9 117.5(15) . . ?

loop_
_geom_bond_atom_site_label_1
_geom_bond_atom_site_label_2
_geom_bond_distance
_geom_bond_site_symmetry_2
_geom_bond_publ_flag
Br1 C8 1.913(18) . ?
O1 N4 1.211(19) . ?
O2 N4 1.20(2) . ?
N1 N2 1.341(17) . ?
N1 C1 1.343(18) . ?
N1 C9 1.443(19) . ?
N2 N3 1.29(2) . ?
N3 C2 1.379(19) . ?
N4 C13 1.493(18) . ?
C1 C2 1.32(2) . ?
C2 C3 1.49(2) . ?
C3 C4 1.38(2) . ?
C3 C8 1.41(2) . ?
C4 C5 1.41(3) . ?
C5 C6 1.34(3) . ?
C6 C7 1.41(3) . ?
C7 C8 1.35(3) . ?
C9 C14 1.37(2) . ?
C9 C10 1.38(2) . ?
C10 C11 1.37(2) . ?
C11 C12 1.42(2) . ?
C12 C13 1.36(2) . ?
C13 C14 1.37(2) . ?

loop_
_geom_hbond_atom_site_label_D
_geom_hbond_atom_site_label_H
_geom_hbond_atom_site_label_A
_geom_hbond_distance_DH
_geom_hbond_distance_HA
_geom_hbond_distance_DA
_geom_hbond_angle_DHA
_geom_hbond_site_symmetry_A
C7 H7 N3 0.93 2.71 3.61(2) 161.3 4_676
C10 H10 O2 0.93 2.67 3.57(2) 165.0 4_686

loop_
_geom_torsion_atom_site_label_1
_geom_torsion_atom_site_label_2
_geom_torsion_atom_site_label_3
_geom_torsion_atom_site_label_4
_geom_torsion
_geom_torsion_site_symmetry_1
_geom_torsion_site_symmetry_2
_geom_torsion_site_symmetry_3
_geom_torsion_site_symmetry_4
_geom_torsion_publ_flag
C1 N1 N2 N3 0(2) . . . . ?
C9 N1 N2 N3 -178.7(14) . . . . ?
N1 N2 N3 C2 -1(2) . . . . ?
N2 N1 C1 C2 1.3(19) . . . . ?
C9 N1 C1 C2 179.3(15) . . . . ?
N1 C1 C2 N3 -2(2) . . . . ?
N1 C1 C2 C3 178.1(18) . . . . ?
N2 N3 C2 C1 1(2) . . . . ?
N2 N3 C2 C3 -178.4(15) . . . . ?
C1 C2 C3 C4 -177(2) . . . . ?
N3 C2 C3 C4 2(2) . . . . ?
C1 C2 C3 C8 3(3) . . . . ?
N3 C2 C3 C8 -177.6(17) . . . . ?
C8 C3 C4 C5 0(3) . . . . ?
C2 C3 C4 C5 -179.7(17) . . . . ?
C3 C4 C5 C6 -3(3) . . . . ?
C4 C5 C6 C7 5(3) . . . . ?
C5 C6 C7 C8 -5(3) . . . . ?
C6 C7 C8 C3 2(3) . . . . ?
C6 C7 C8 Br1 -177.6(16) . . . . ?
C4 C3 C8 C7 0(3) . . . . ?
C2 C3 C8 C7 -179.7(18) . . . . ?
C4 C3 C8 Br1 179.6(13) . . . . ?
C2 C3 C8 Br1 0(2) . . . . ?
N2 N1 C9 C14 -2(2) . . . . ?
C1 N1 C9 C14 -179.9(16) . . . . ?
N2 N1 C9 C10 179.9(16) . . . . ?
C1 N1 C9 C10 2(3) . . . . ?
C14 C9 C10 C11 1(3) . . . . ?
N1 C9 C10 C11 179.4(16) . . . . ?
C9 C10 C11 C12 -2(3) . . . . ?
C10 C11 C12 C13 2(3) . . . . ?
C11 C12 C13 C14 -2(3) . . . . ?
C11 C12 C13 N4 179.8(15) . . . . ?
O2 N4 C13 C12 -9(2) . . . . ?
O1 N4 C13 C12 170.6(17) . . . . ?
O2 N4 C13 C14 172.2(16) . . . . ?
O1 N4 C13 C14 -8(2) . . . . ?
C12 C13 C14 C9 2(3) . . . . ?
N4 C13 C14 C9 179.9(14) . . . . ?
C10 C9 C14 C13 -1(3) . . . . ?
N1 C9 C14 C13 -179.3(14) . . . . ?
